data_4066031
loop_
_publ_author_name
'Takeda, Nobuhiro'
'Watanabe, Daisuke'
'Nakamura, Tetsu'
'Unno, Masafumi'

_publ_section_title
;
 Synthesis and Complexation of a New Tripodal Tetradentate Ligand, a Silyl
 Ligand Tethered with Three Thioether Moieties
;
_journal_issue 13
_journal_name_full Organometallics
_journal_page_first 2839
_journal_paper_doi 10.1021/om100255p
_journal_volume 29
_journal_year 2010
_chemical_formula_moiety 'C33 H46 Cl Ir S3 Si (C6 H14)'
_chemical_formula_sum 'C39 H60 Cl Ir S3 Si'
_chemical_formula_weight 880.79
_chemical_name_systematic
; 
 ? 
;
_space_group_IT_number 14
_symmetry_cell_setting monoclinic
_symmetry_space_group_name_Hall '-P 2yn'
_symmetry_space_group_name_H-M 'P 1 21/n 1'
_atom_sites_solution_hydrogens geom
_atom_sites_solution_primary direct
_atom_sites_solution_secondary difmap
_audit_creation_method SHELXL-97
_cell_angle_alpha 90.0000(7)
_cell_angle_beta 102.5766(8)
_cell_angle_gamma 90.0000(7)
_cell_formula_units_Z 4
_cell_length_a 12.7969(8)
_cell_length_b 13.4802(8)
_cell_length_c 23.1504(14)
_cell_measurement_reflns_used 25097
_cell_measurement_temperature 123(2)
_cell_measurement_theta_max 28.2812
_cell_measurement_theta_min 2.6799
_cell_volume 3897.7(4)
_computing_cell_refinement 'CrystalClear (Rigaku Corp., 2000)'
_computing_data_collection 'CrystalClear (Rigaku Corp., 2000)'
_computing_data_reduction 'CrystalClear (Rigaku Corp., 2000)'
_computing_structure_refinement 'SHELXL-97 (Sheldrick, 1997)'
_computing_structure_solution 'SHELXS-97 (Sheldrick, 1990)'
_diffrn_ambient_temperature 123(2)
_diffrn_detector_area_resol_mean 10.0000
_diffrn_measured_fraction_theta_full 0.998
_diffrn_measured_fraction_theta_max 0.998
_diffrn_measurement_device
;
RAXIS conversion
;
_diffrn_measurement_method dtprofit.ref
_diffrn_radiation_monochromator graphite
_diffrn_radiation_source 'fine-focus sealed tube'
_diffrn_radiation_type MoK\a
_diffrn_radiation_wavelength 0.71070
_diffrn_reflns_av_R_equivalents 0.0282
_diffrn_reflns_av_sigmaI/netI 0.0293
_diffrn_reflns_limit_h_max 15
_diffrn_reflns_limit_h_min -15
_diffrn_reflns_limit_k_max 16
_diffrn_reflns_limit_k_min -16
_diffrn_reflns_limit_l_max 28
_diffrn_reflns_limit_l_min -28
_diffrn_reflns_number 26938
_diffrn_reflns_theta_full 25.50
_diffrn_reflns_theta_max 25.50
_diffrn_reflns_theta_min 2.84
_exptl_absorpt_coefficient_mu 3.712
_exptl_absorpt_correction_T_max 0.7078
_exptl_absorpt_correction_T_min 0.4022
_exptl_absorpt_correction_type multi-scan
_exptl_crystal_colour Colorless
_exptl_crystal_density_diffrn 1.501
_exptl_crystal_density_method 'not measured'
_exptl_crystal_description Prism
_exptl_crystal_F_000 1800
_exptl_crystal_size_max 0.30
_exptl_crystal_size_mid 0.20
_exptl_crystal_size_min 0.10
_refine_diff_density_max 1.427
_refine_diff_density_min -1.103
_refine_diff_density_rms 0.113
_refine_ls_extinction_method none
_refine_ls_goodness_of_fit_ref 1.236
_refine_ls_hydrogen_treatment mixed
_refine_ls_matrix_type full
_refine_ls_number_parameters 410
_refine_ls_number_reflns 7258
_refine_ls_number_restraints 5
_refine_ls_restrained_S_all 1.241
_refine_ls_R_factor_all 0.0474
_refine_ls_R_factor_gt 0.0468
_refine_ls_shift/su_max 0.003
_refine_ls_shift/su_mean 0.000
_refine_ls_structure_factor_coef Fsqd
_refine_ls_weighting_details 'calc w=1/[\s^2^(Fo^2^)+(0.0000P)^2^+23.5825P] where P=(Fo^2^+2Fc^2^)/3'
_refine_ls_weighting_scheme calc
_refine_ls_wR_factor_gt 0.0865
_refine_ls_wR_factor_ref 0.0867
_reflns_number_gt 7213
_reflns_number_total 7258
_reflns_threshold_expression >2sigma(I)
_cod_data_source_file om100255p_si_001.cif
_cod_data_source_block irsisbu
_cod_depositor_comments
;
The following automatic conversions were performed:

'_exptl_absorpt_correction_type' value 'Multi-scan' changed to
'multi-scan' according to
/home/saulius/struct/CIF-dictionaries/cif_core.dic dictionary named
'cif_core.dic' version 2.4.1 from 2010-06-29.

Automatic conversion script
Id: cif_fix_values 1715 2011-07-08 13:25:40Z adriana 
;
_cod_original_sg_symbol_H-M P21/n
_cod_database_code 4066031

loop_
_symmetry_equiv_pos_as_xyz
'x, y, z'
'-x+1/2, y+1/2, -z+1/2'
'-x, -y, -z'
'x-1/2, -y-1/2, z-1/2'

loop_
_atom_site_label
_atom_site_type_symbol
_atom_site_fract_x
_atom_site_fract_y
_atom_site_fract_z
_atom_site_U_iso_or_equiv
_atom_site_adp_type
_atom_site_occupancy
_atom_site_symmetry_multiplicity
_atom_site_calc_flag
_atom_site_refinement_flags
Ir1 Ir 0.248282(18) 0.137519(15) 0.612637(10) 0.02406(7) Uani 1 1 d .
H1 H 0.125(5) 0.086(5) 0.611(3) 0.05(2) Uiso 1 1 d .
Cl1 Cl 0.34163(15) -0.00025(12) 0.67819(8) 0.0460(4) Uani 1 1 d .
Si1 Si 0.16111(12) 0.27106(11) 0.55949(6) 0.0219(3) Uani 1 1 d .
S1 S 0.23243(11) 0.21108(10) 0.70207(6) 0.0232(3) Uani 1 1 d .
S2 S 0.42994(12) 0.19385(11) 0.60811(7) 0.0305(3) Uani 1 1 d .
S3 S 0.25142(13) 0.06586(10) 0.52105(7) 0.0314(3) Uani 1 1 d .
C1 C 0.0506(4) 0.3226(4) 0.5935(2) 0.0231(11) Uani 1 1 d .
C2 C 0.0748(4) 0.3540(4) 0.6530(2) 0.0230(11) Uani 1 1 d .
C3 C -0.0019(5) 0.3999(4) 0.6778(3) 0.0319(13) Uani 1 1 d .
H2 H 0.0169 0.4239 0.7173 0.038 Uiso 1 1 calc R
C4 C -0.1057(5) 0.4108(5) 0.6454(3) 0.0412(16) Uani 1 1 d .
H3 H -0.1583 0.4414 0.6628 0.049 Uiso 1 1 calc R
C5 C -0.1328(5) 0.3772(5) 0.5876(3) 0.0408(16) Uani 1 1 d .
H4 H -0.2043 0.3836 0.5655 0.049 Uiso 1 1 calc R
C6 C -0.0556(5) 0.3340(5) 0.5620(3) 0.0342(14) Uani 1 1 d .
H5 H -0.0750 0.3117 0.5221 0.041 Uiso 1 1 calc R
C7 C 0.1860(4) 0.3394(4) 0.6904(2) 0.0225(11) Uani 1 1 d .
H6 H 0.1888 0.3700 0.7296 0.027 Uiso 1 1 calc R
H7 H 0.2370 0.3760 0.6716 0.027 Uiso 1 1 calc R
C8 C 0.1312(5) 0.1534(4) 0.7396(3) 0.0350(14) Uani 1 1 d .
C9 C 0.0212(5) 0.1385(5) 0.6993(3) 0.0412(16) Uani 1 1 d .
H8 H -0.0082 0.2029 0.6842 0.062 Uiso 1 1 calc R
H9 H -0.0266 0.1073 0.7218 0.062 Uiso 1 1 calc R
H10 H 0.0277 0.0957 0.6661 0.062 Uiso 1 1 calc R
C10 C 0.1263(6) 0.2223(5) 0.7924(3) 0.0416(16) Uani 1 1 d .
H11 H 0.0955 0.2864 0.7775 0.062 Uiso 1 1 calc R
H12 H 0.1987 0.2325 0.8162 0.062 Uiso 1 1 calc R
H13 H 0.0815 0.1917 0.8168 0.062 Uiso 1 1 calc R
C11 C 0.1772(6) 0.0550(5) 0.7631(3) 0.0469(18) Uani 1 1 d .
H14 H 0.2481 0.0652 0.7887 0.070 Uiso 1 1 calc R
H15 H 0.1837 0.0119 0.7299 0.070 Uiso 1 1 calc R
H16 H 0.1299 0.0238 0.7858 0.070 Uiso 1 1 calc R
C12 C 0.2500(5) 0.3846(4) 0.5590(2) 0.0255(12) Uani 1 1 d .
C13 C 0.3587(5) 0.3793(4) 0.5540(2) 0.0308(13) Uani 1 1 d .
C14 C 0.4175(6) 0.4666(5) 0.5528(3) 0.0400(16) Uani 1 1 d .
H17 H 0.4891 0.4625 0.5478 0.048 Uiso 1 1 calc R
C15 C 0.3729(6) 0.5594(5) 0.5587(3) 0.0410(16) Uani 1 1 d .
H18 H 0.4143 0.6178 0.5584 0.049 Uiso 1 1 calc R
C16 C 0.2685(6) 0.5661(5) 0.5651(3) 0.0387(16) Uani 1 1 d .
H19 H 0.2378 0.6289 0.5699 0.046 Uiso 1 1 calc R
C17 C 0.2082(5) 0.4794(4) 0.5645(2) 0.0300(13) Uani 1 1 d .
H20 H 0.1358 0.4850 0.5679 0.036 Uiso 1 1 calc R
C18 C 0.4116(5) 0.2820(4) 0.5473(3) 0.0324(14) Uani 1 1 d .
H21 H 0.4830 0.2964 0.5393 0.039 Uiso 1 1 calc R
H22 H 0.3692 0.2488 0.5117 0.039 Uiso 1 1 calc R
C19 C 0.5237(5) 0.2539(5) 0.6715(3) 0.0411(16) Uani 1 1 d .
C20 C 0.6249(6) 0.2809(7) 0.6508(4) 0.066(3) Uani 1 1 d .
H23 H 0.6538 0.2215 0.6355 0.099 Uiso 1 1 calc R
H24 H 0.6781 0.3077 0.6841 0.099 Uiso 1 1 calc R
H25 H 0.6081 0.3309 0.6194 0.099 Uiso 1 1 calc R
C21 C 0.4764(5) 0.3448(5) 0.6953(3) 0.0354(14) Uani 1 1 d .
H26 H 0.4111 0.3259 0.7082 0.053 Uiso 1 1 calc R
H27 H 0.4591 0.3950 0.6641 0.053 Uiso 1 1 calc R
H28 H 0.5285 0.3720 0.7289 0.053 Uiso 1 1 calc R
C22 C 0.5447(6) 0.1720(6) 0.7187(3) 0.058(2) Uani 1 1 d .
H29 H 0.5742 0.1135 0.7028 0.087 Uiso 1 1 calc R
H30 H 0.4774 0.1542 0.7298 0.087 Uiso 1 1 calc R
H31 H 0.5960 0.1960 0.7537 0.087 Uiso 1 1 calc R
C23 C 0.0960(5) 0.2523(5) 0.4781(3) 0.0322(14) Uani 1 1 d .
C24 C 0.0752(5) 0.1600(5) 0.4504(3) 0.0361(15) Uani 1 1 d .
C25 C 0.0174(6) 0.1539(6) 0.3910(3) 0.051(2) Uani 1 1 d .
H32 H 0.0045 0.0908 0.3725 0.061 Uiso 1 1 calc R
C26 C -0.0204(6) 0.2383(7) 0.3597(3) 0.055(2) Uani 1 1 d .
H33 H -0.0613 0.2332 0.3203 0.066 Uiso 1 1 calc R
C27 C 0.0014(6) 0.3297(6) 0.3857(3) 0.0480(18) Uani 1 1 d .
H34 H -0.0234 0.3881 0.3641 0.058 Uiso 1 1 calc R
C28 C 0.0599(5) 0.3368(5) 0.4438(3) 0.0388(15) Uani 1 1 d .
H35 H 0.0758 0.4007 0.4608 0.047 Uiso 1 1 calc R
C29 C 0.1107(5) 0.0637(5) 0.4826(3) 0.0407(16) Uani 1 1 d .
H36 H 0.0992 0.0085 0.4537 0.049 Uiso 1 1 calc R
H37 H 0.0659 0.0509 0.5117 0.049 Uiso 1 1 calc R
C30 C 0.2883(7) -0.0685(5) 0.5211(4) 0.0499(19) Uani 1 1 d .
C31 C 0.4067(6) -0.0737(5) 0.5511(4) 0.058(2) Uani 1 1 d .
H38 H 0.4481 -0.0329 0.5291 0.087 Uiso 1 1 calc R
H39 H 0.4311 -0.1427 0.5518 0.087 Uiso 1 1 calc R
H40 H 0.4168 -0.0488 0.5917 0.087 Uiso 1 1 calc R
C32 C 0.2745(9) -0.1019(6) 0.4564(4) 0.078(3) Uani 1 1 d .
H41 H 0.1984 -0.0997 0.4369 0.116 Uiso 1 1 calc R
H42 H 0.3012 -0.1698 0.4553 0.116 Uiso 1 1 calc R
H43 H 0.3149 -0.0575 0.4359 0.116 Uiso 1 1 calc R
C33 C 0.2182(7) -0.1313(5) 0.5523(4) 0.060(2) Uani 1 1 d .
H44 H 0.1433 -0.1263 0.5309 0.090 Uiso 1 1 calc R
H45 H 0.2248 -0.1072 0.5929 0.090 Uiso 1 1 calc R
H46 H 0.2413 -0.2007 0.5532 0.090 Uiso 1 1 calc R
C34 C 0.2570(13) 0.5429(15) 0.1909(8) 0.200(10) Uani 1 1 d D
H47 H 0.2450 0.4711 0.1891 0.299 Uiso 1 1 calc R
H48 H 0.2858 0.5628 0.2320 0.299 Uiso 1 1 calc R
H49 H 0.3082 0.5604 0.1667 0.299 Uiso 1 1 calc R
C35 C 0.1527(16) 0.5957(16) 0.1677(14) 0.292(17) Uani 1 1 d D
H50 H 0.1021 0.5802 0.1933 0.350 Uiso 1 1 calc R
H51 H 0.1210 0.5717 0.1273 0.350 Uiso 1 1 calc R
C36 C 0.169(2) 0.7082(16) 0.1662(11) 0.227(13) Uani 1 1 d D
H52 H 0.1045 0.7358 0.1776 0.273 Uiso 1 1 calc R
H53 H 0.2288 0.7212 0.2003 0.273 Uiso 1 1 calc R
C37 C 0.187(2) 0.7717(18) 0.1233(7) 0.233(14) Uani 1 1 d D
H54 H 0.1430 0.7421 0.0869 0.279 Uiso 1 1 calc R
H55 H 0.2619 0.7554 0.1217 0.279 Uiso 1 1 calc R
C38 C 0.1812(11) 0.8819(13) 0.1083(9) 0.189(11) Uani 1 1 d D
H56 H 0.1202 0.8994 0.0756 0.227 Uiso 1 1 calc R
H57 H 0.2489 0.9092 0.1010 0.227 Uiso 1 1 calc R
C39 C 0.1617(11) 0.9080(16) 0.1708(9) 0.226(12) Uani 1 1 d D
H58 H 0.1497 0.9795 0.1733 0.339 Uiso 1 1 calc R
H59 H 0.2245 0.8888 0.2011 0.339 Uiso 1 1 calc R
H60 H 0.0987 0.8720 0.1773 0.339 Uiso 1 1 calc R

loop_
_atom_site_aniso_label
_atom_site_aniso_U_11
_atom_site_aniso_U_22
_atom_site_aniso_U_33
_atom_site_aniso_U_23
_atom_site_aniso_U_13
_atom_site_aniso_U_12
Ir1 0.03340(13) 0.01425(11) 0.02773(12) -0.00094(9) 0.01368(9) -0.00186(9)
Cl1 0.0679(12) 0.0288(8) 0.0475(10) 0.0150(7) 0.0263(9) 0.0209(8)
Si1 0.0288(8) 0.0167(7) 0.0209(7) -0.0028(6) 0.0066(6) -0.0041(6)
S1 0.0327(7) 0.0170(6) 0.0219(6) 0.0016(5) 0.0103(6) -0.0003(6)
S2 0.0318(8) 0.0280(7) 0.0335(8) -0.0058(6) 0.0112(6) -0.0020(6)
S3 0.0459(9) 0.0195(7) 0.0345(8) -0.0098(6) 0.0207(7) -0.0080(6)
C1 0.028(3) 0.016(2) 0.025(3) 0.000(2) 0.004(2) -0.006(2)
C2 0.031(3) 0.014(2) 0.025(3) 0.001(2) 0.007(2) -0.002(2)
C3 0.040(3) 0.022(3) 0.036(3) 0.001(2) 0.014(3) 0.003(3)
C4 0.041(4) 0.037(4) 0.051(4) 0.001(3) 0.024(3) 0.011(3)
C5 0.028(3) 0.049(4) 0.044(4) 0.002(3) 0.005(3) 0.004(3)
C6 0.034(3) 0.036(3) 0.031(3) 0.002(3) 0.005(3) 0.002(3)
C7 0.030(3) 0.017(3) 0.023(3) -0.002(2) 0.010(2) -0.004(2)
C8 0.049(4) 0.025(3) 0.038(3) 0.007(3) 0.024(3) 0.000(3)
C9 0.049(4) 0.031(3) 0.052(4) -0.001(3) 0.028(3) -0.011(3)
C10 0.064(5) 0.032(3) 0.038(4) 0.001(3) 0.031(3) -0.003(3)
C11 0.070(5) 0.028(3) 0.054(4) 0.013(3) 0.036(4) 0.004(3)
C12 0.040(3) 0.023(3) 0.013(2) 0.000(2) 0.005(2) -0.009(2)
C13 0.041(3) 0.030(3) 0.023(3) -0.002(2) 0.011(3) -0.009(3)
C14 0.044(4) 0.039(4) 0.040(4) 0.001(3) 0.016(3) -0.020(3)
C15 0.059(4) 0.026(3) 0.040(4) 0.005(3) 0.012(3) -0.017(3)
C16 0.063(5) 0.023(3) 0.028(3) 0.003(3) 0.006(3) -0.008(3)
C17 0.046(4) 0.018(3) 0.024(3) 0.002(2) 0.003(3) -0.004(3)
C18 0.039(3) 0.033(3) 0.030(3) -0.005(3) 0.019(3) -0.009(3)
C19 0.032(3) 0.045(4) 0.045(4) -0.014(3) 0.005(3) 0.000(3)
C20 0.031(4) 0.095(7) 0.076(6) -0.046(5) 0.021(4) -0.017(4)
C21 0.034(3) 0.039(4) 0.033(3) -0.014(3) 0.007(3) -0.007(3)
C22 0.055(5) 0.059(5) 0.051(5) -0.008(4) -0.010(4) 0.024(4)
C23 0.032(3) 0.036(3) 0.029(3) -0.012(3) 0.009(3) -0.012(3)
C24 0.036(3) 0.043(4) 0.032(3) -0.011(3) 0.012(3) -0.013(3)
C25 0.050(4) 0.064(5) 0.040(4) -0.029(4) 0.013(3) -0.016(4)
C26 0.045(4) 0.089(6) 0.030(4) -0.014(4) 0.005(3) -0.004(4)
C27 0.046(4) 0.070(5) 0.026(3) -0.001(3) 0.003(3) 0.000(4)
C28 0.044(4) 0.046(4) 0.026(3) -0.003(3) 0.006(3) -0.005(3)
C29 0.045(4) 0.033(3) 0.044(4) -0.023(3) 0.009(3) -0.019(3)
C30 0.068(5) 0.027(3) 0.064(5) -0.013(3) 0.034(4) 0.000(3)
C31 0.068(5) 0.032(4) 0.088(6) -0.001(4) 0.049(5) 0.011(4)
C32 0.123(8) 0.045(5) 0.077(6) -0.038(5) 0.048(6) -0.004(5)
C33 0.081(6) 0.019(3) 0.090(6) -0.011(4) 0.040(5) -0.012(4)
C34 0.101(11) 0.26(2) 0.22(2) -0.130(18) -0.001(12) -0.085(14)
C35 0.16(2) 0.33(4) 0.39(4) -0.01(3) 0.05(2) -0.14(3)
C36 0.19(2) 0.19(2) 0.26(3) 0.05(2) -0.03(2) -0.071(18)
C37 0.22(2) 0.39(4) 0.091(13) -0.07(2) 0.057(15) -0.02(3)
C38 0.065(8) 0.155(15) 0.37(3) -0.145(19) 0.089(13) -0.023(9)
C39 0.063(9) 0.24(2) 0.40(4) -0.02(2) 0.090(15) 0.000(12)

loop_
_atom_type_symbol
_atom_type_description
_atom_type_scat_dispersion_real
_atom_type_scat_dispersion_imag
_atom_type_scat_source
C C 0.0033 0.0016 'International Tables Vol C Tables 4.2.6.8 and 6.1.1.4'
H H 0.0000 0.0000 'International Tables Vol C Tables 4.2.6.8 and 6.1.1.4'
Si Si 0.0817 0.0704 'International Tables Vol C Tables 4.2.6.8 and 6.1.1.4'
S S 0.1246 0.1234 'International Tables Vol C Tables 4.2.6.8 and 6.1.1.4'
Cl Cl 0.1484 0.1585 'International Tables Vol C Tables 4.2.6.8 and 6.1.1.4'
Ir Ir -1.4442 7.9887 'International Tables Vol C Tables 4.2.6.8 and 6.1.1.4'

loop_
_geom_angle_atom_site_label_1
_geom_angle_atom_site_label_2
_geom_angle_atom_site_label_3
_geom_angle
Si1 Ir1 S3 86.61(5)
Si1 Ir1 S1 90.92(5)
S3 Ir1 S1 176.05(6)
Si1 Ir1 S2 95.00(5)
S3 Ir1 S2 83.48(5)
S1 Ir1 S2 99.83(5)
Si1 Ir1 Cl1 175.24(5)
S3 Ir1 Cl1 98.15(6)
S1 Ir1 Cl1 84.32(5)
S2 Ir1 Cl1 85.71(6)
Si1 Ir1 H1 88(2)
S3 Ir1 H1 90(2)
S1 Ir1 H1 87(2)
S2 Ir1 H1 173(2)
Cl1 Ir1 H1 92(2)
C1 Si1 C23 104.8(3)
C1 Si1 C12 102.0(2)
C23 Si1 C12 103.5(2)
C1 Si1 Ir1 112.30(17)
C23 Si1 Ir1 118.5(2)
C12 Si1 Ir1 113.97(19)
C7 S1 C8 103.0(3)
C7 S1 Ir1 110.91(17)
C8 S1 Ir1 115.8(2)
C18 S2 C19 106.1(3)
C18 S2 Ir1 105.7(2)
C19 S2 Ir1 123.4(2)
C29 S3 C30 101.9(3)
C29 S3 Ir1 103.8(2)
C30 S3 Ir1 117.0(3)
C6 C1 C2 117.2(5)
C6 C1 Si1 123.3(4)
C2 C1 Si1 119.4(4)
C3 C2 C1 121.0(5)
C3 C2 C7 118.9(5)
C1 C2 C7 120.1(5)
C4 C3 C2 120.3(6)
C4 C3 H2 119.9
C2 C3 H2 119.9
C5 C4 C3 119.9(6)
C5 C4 H3 120.0
C3 C4 H3 120.0
C4 C5 C6 120.0(6)
C4 C5 H4 120.0
C6 C5 H4 120.0
C5 C6 C1 121.5(6)
C5 C6 H5 119.2
C1 C6 H5 119.2
C2 C7 S1 116.3(4)
C2 C7 H6 108.2
S1 C7 H6 108.2
C2 C7 H7 108.2
S1 C7 H7 108.2
H6 C7 H7 107.4
C11 C8 C9 110.0(6)
C11 C8 C10 108.9(5)
C9 C8 C10 111.8(5)
C11 C8 S1 106.0(4)
C9 C8 S1 114.2(4)
C10 C8 S1 105.5(4)
C8 C9 H8 109.5
C8 C9 H9 109.5
H8 C9 H9 109.5
C8 C9 H10 109.5
H8 C9 H10 109.5
H9 C9 H10 109.5
C8 C10 H11 109.5
C8 C10 H12 109.5
H11 C10 H12 109.5
C8 C10 H13 109.5
H11 C10 H13 109.5
H12 C10 H13 109.5
C8 C11 H14 109.5
C8 C11 H15 109.5
H14 C11 H15 109.5
C8 C11 H16 109.5
H14 C11 H16 109.5
H15 C11 H16 109.5
C17 C12 C13 116.9(5)
C17 C12 Si1 119.4(4)
C13 C12 Si1 123.7(4)
C14 C13 C12 119.9(6)
C14 C13 C18 118.4(6)
C12 C13 C18 121.6(5)
C15 C14 C13 121.2(6)
C15 C14 H17 119.4
C13 C14 H17 119.4
C16 C15 C14 119.7(6)
C16 C15 H18 120.1
C14 C15 H18 120.1
C15 C16 C17 119.3(6)
C15 C16 H19 120.3
C17 C16 H19 120.3
C16 C17 C12 122.9(6)
C16 C17 H20 118.6
C12 C17 H20 118.6
C13 C18 S2 118.4(4)
C13 C18 H21 107.7
S2 C18 H21 107.7
C13 C18 H22 107.7
S2 C18 H22 107.7
H21 C18 H22 107.1
C20 C19 C21 110.8(6)
C20 C19 C22 111.5(7)
C21 C19 C22 110.1(6)
C20 C19 S2 107.6(5)
C21 C19 S2 113.3(4)
C22 C19 S2 103.4(5)
C19 C20 H23 109.5
C19 C20 H24 109.5
H23 C20 H24 109.5
C19 C20 H25 109.5
H23 C20 H25 109.5
H24 C20 H25 109.5
C19 C21 H26 109.5
C19 C21 H27 109.5
H26 C21 H27 109.5
C19 C21 H28 109.5
H26 C21 H28 109.5
H27 C21 H28 109.5
C19 C22 H29 109.5
C19 C22 H30 109.5
H29 C22 H30 109.5
C19 C22 H31 109.5
H29 C22 H31 109.5
H30 C22 H31 109.5
C24 C23 C28 117.1(6)
C24 C23 Si1 124.8(5)
C28 C23 Si1 118.0(4)
C23 C24 C25 120.3(7)
C23 C24 C29 122.0(6)
C25 C24 C29 117.7(6)
C26 C25 C24 120.8(7)
C26 C25 H32 119.6
C24 C25 H32 119.6
C27 C26 C25 119.7(7)
C27 C26 H33 120.1
C25 C26 H33 120.1
C26 C27 C28 120.0(7)
C26 C27 H34 120.0
C28 C27 H34 120.0
C27 C28 C23 122.0(7)
C27 C28 H35 119.0
C23 C28 H35 119.0
C24 C29 S3 112.5(4)
C24 C29 H36 109.1
S3 C29 H36 109.1
C24 C29 H37 109.1
S3 C29 H37 109.1
H36 C29 H37 107.8
C31 C30 C33 112.8(7)
C31 C30 C32 108.9(7)
C33 C30 C32 110.1(7)
C31 C30 S3 105.7(5)
C33 C30 S3 111.3(5)
C32 C30 S3 107.9(6)
C30 C31 H38 109.5
C30 C31 H39 109.5
H38 C31 H39 109.5
C30 C31 H40 109.5
H38 C31 H40 109.5
H39 C31 H40 109.5
C30 C32 H41 109.5
C30 C32 H42 109.5
H41 C32 H42 109.5
C30 C32 H43 109.5
H41 C32 H43 109.5
H42 C32 H43 109.5
C30 C33 H44 109.5
C30 C33 H45 109.5
H44 C33 H45 109.5
C30 C33 H46 109.5
H44 C33 H46 109.5
H45 C33 H46 109.5
C35 C34 H47 109.5
C35 C34 H48 109.5
H47 C34 H48 109.5
C35 C34 H49 109.5
H47 C34 H49 109.5
H48 C34 H49 109.5
C34 C35 C36 111.3(18)
C34 C35 H50 109.4
C36 C35 H50 109.4
C34 C35 H51 109.4
C36 C35 H51 109.4
H50 C35 H51 108.0
C37 C36 C35 133(3)
C37 C36 H52 104.0
C35 C36 H52 104.0
C37 C36 H53 104.0
C35 C36 H53 104.0
H52 C36 H53 105.5
C36 C37 C38 140(2)
C36 C37 H54 102.0
C38 C37 H54 102.0
C36 C37 H55 102.0
C38 C37 H55 102.0
H54 C37 H55 104.8
C37 C38 C39 91.0(17)
C37 C38 H56 113.5
C39 C38 H56 113.5
C37 C38 H57 113.5
C39 C38 H57 113.5
H56 C38 H57 110.8
C38 C39 H58 109.5
C38 C39 H59 109.5
H58 C39 H59 109.5
C38 C39 H60 109.5
H58 C39 H60 109.5
H59 C39 H60 109.5

loop_
_geom_bond_atom_site_label_1
_geom_bond_atom_site_label_2
_geom_bond_distance
Ir1 Si1 2.3240(15)
Ir1 S3 2.3383(14)
Ir1 S1 2.3439(13)
Ir1 S2 2.4693(15)
Ir1 Cl1 2.5278(15)
Ir1 H1 1.71(7)
Si1 C1 1.894(6)
Si1 C23 1.905(6)
Si1 C12 1.908(6)
S1 C7 1.830(5)
S1 C8 1.878(6)
S2 C18 1.818(6)
S2 C19 1.866(7)
S3 C29 1.827(7)
S3 C30 1.872(7)
C1 C6 1.404(8)
C1 C2 1.409(7)
C2 C3 1.387(8)
C2 C7 1.509(7)
C3 C4 1.385(9)
C3 H2 0.9500
C4 C5 1.383(9)
C4 H3 0.9500
C5 C6 1.387(9)
C5 H4 0.9500
C6 H5 0.9500
C7 H6 0.9900
C7 H7 0.9900
C8 C11 1.505(8)
C8 C9 1.522(9)
C8 C10 1.546(8)
C9 H8 0.9800
C9 H9 0.9800
C9 H10 0.9800
C10 H11 0.9800
C10 H12 0.9800
C10 H13 0.9800
C11 H14 0.9800
C11 H15 0.9800
C11 H16 0.9800
C12 C17 1.401(8)
C12 C13 1.423(8)
C13 C14 1.400(8)
C13 C18 1.499(8)
C14 C15 1.395(10)
C14 H17 0.9500
C15 C16 1.379(10)
C15 H18 0.9500
C16 C17 1.398(8)
C16 H19 0.9500
C17 H20 0.9500
C18 H21 0.9900
C18 H22 0.9900
C19 C20 1.521(9)
C19 C21 1.522(9)
C19 C22 1.536(10)
C20 H23 0.9800
C20 H24 0.9800
C20 H25 0.9800
C21 H26 0.9800
C21 H27 0.9800
C21 H28 0.9800
C22 H29 0.9800
C22 H30 0.9800
C22 H31 0.9800
C23 C24 1.397(8)
C23 C28 1.408(9)
C24 C25 1.415(9)
C24 C29 1.517(10)
C25 C26 1.379(11)
C25 H32 0.9500
C26 C27 1.373(11)
C26 H33 0.9500
C27 C28 1.393(9)
C27 H34 0.9500
C28 H35 0.9500
C29 H36 0.9900
C29 H37 0.9900
C30 C31 1.524(11)
C30 C33 1.526(10)
C30 C32 1.535(10)
C31 H38 0.9800
C31 H39 0.9800
C31 H40 0.9800
C32 H41 0.9800
C32 H42 0.9800
C32 H43 0.9800
C33 H44 0.9800
C33 H45 0.9800
C33 H46 0.9800
C34 C35 1.505(17)
C34 H47 0.9800
C34 H48 0.9800
C34 H49 0.9800
C35 C36 1.532(17)
C35 H50 0.9900
C35 H51 0.9900
C36 C37 1.370(16)
C36 H52 0.9900
C36 H53 0.9900
C37 C38 1.524(17)
C37 H54 0.9900
C37 H55 0.9900
C38 C39 1.561(17)
C38 H56 0.9900
C38 H57 0.9900
C39 H58 0.9800
C39 H59 0.9800
C39 H60 0.9800

loop_
_geom_torsion_atom_site_label_1
_geom_torsion_atom_site_label_2
_geom_torsion_atom_site_label_3
_geom_torsion_atom_site_label_4
_geom_torsion
S3 Ir1 Si1 C1 140.51(19)
S1 Ir1 Si1 C1 -36.40(18)
S2 Ir1 Si1 C1 -136.35(18)
Cl1 Ir1 Si1 C1 -38.0(8)
S3 Ir1 Si1 C23 18.1(2)
S1 Ir1 Si1 C23 -158.9(2)
S2 Ir1 Si1 C23 101.2(2)
Cl1 Ir1 Si1 C23 -160.4(7)
S3 Ir1 Si1 C12 -104.10(19)
S1 Ir1 Si1 C12 78.99(19)
S2 Ir1 Si1 C12 -20.96(19)
Cl1 Ir1 Si1 C12 77.4(7)
Si1 Ir1 S1 C7 -10.21(19)
S3 Ir1 S1 C7 -61.6(7)
S2 Ir1 S1 C7 85.03(19)
Cl1 Ir1 S1 C7 169.66(19)
Si1 Ir1 S1 C8 106.7(2)
S3 Ir1 S1 C8 55.3(8)
S2 Ir1 S1 C8 -158.1(2)
Cl1 Ir1 S1 C8 -73.5(2)
Si1 Ir1 S2 C18 -19.2(2)
S3 Ir1 S2 C18 66.8(2)
S1 Ir1 S2 C18 -111.0(2)
Cl1 Ir1 S2 C18 165.5(2)
Si1 Ir1 S2 C19 102.8(3)
S3 Ir1 S2 C19 -171.2(3)
S1 Ir1 S2 C19 11.0(3)
Cl1 Ir1 S2 C19 -72.4(3)
Si1 Ir1 S3 C29 -56.2(2)
S1 Ir1 S3 C29 -4.7(8)
S2 Ir1 S3 C29 -151.6(2)
Cl1 Ir1 S3 C29 123.7(2)
Si1 Ir1 S3 C30 -167.5(3)
S1 Ir1 S3 C30 -116.0(7)
S2 Ir1 S3 C30 97.1(3)
Cl1 Ir1 S3 C30 12.4(3)
C23 Si1 C1 C6 4.3(5)
C12 Si1 C1 C6 111.9(5)
Ir1 Si1 C1 C6 -125.7(4)
C23 Si1 C1 C2 -173.9(4)
C12 Si1 C1 C2 -66.3(5)
Ir1 Si1 C1 C2 56.1(4)
C6 C1 C2 C3 -3.9(8)
Si1 C1 C2 C3 174.4(4)
C6 C1 C2 C7 177.1(5)
Si1 C1 C2 C7 -4.6(7)
C1 C2 C3 C4 3.5(9)
C7 C2 C3 C4 -177.5(5)
C2 C3 C4 C5 -1.0(10)
C3 C4 C5 C6 -1.0(10)
C4 C5 C6 C1 0.5(10)
C2 C1 C6 C5 1.9(9)
Si1 C1 C6 C5 -176.3(5)
C3 C2 C7 S1 119.1(5)
C1 C2 C7 S1 -61.8(6)
C8 S1 C7 C2 -59.8(5)
Ir1 S1 C7 C2 64.7(4)
C7 S1 C8 C11 -167.4(5)
Ir1 S1 C8 C11 71.4(5)
C7 S1 C8 C9 71.3(5)
Ir1 S1 C8 C9 -49.9(5)
C7 S1 C8 C10 -51.9(5)
Ir1 S1 C8 C10 -173.2(4)
C1 Si1 C12 C17 -18.4(5)
C23 Si1 C12 C17 90.2(5)
Ir1 Si1 C12 C17 -139.7(4)
C1 Si1 C12 C13 160.8(5)
C23 Si1 C12 C13 -90.6(5)
Ir1 Si1 C12 C13 39.5(5)
C17 C12 C13 C14 -2.1(8)
Si1 C12 C13 C14 178.7(5)
C17 C12 C13 C18 -179.4(5)
Si1 C12 C13 C18 1.4(8)
C12 C13 C14 C15 2.6(9)
C18 C13 C14 C15 179.9(6)
C13 C14 C15 C16 -0.9(10)
C14 C15 C16 C17 -1.1(10)
C15 C16 C17 C12 1.6(9)
C13 C12 C17 C16 0.0(8)
Si1 C12 C17 C16 179.3(4)
C14 C13 C18 S2 117.7(6)
C12 C13 C18 S2 -65.0(7)
C19 S2 C18 C13 -64.3(5)
Ir1 S2 C18 C13 68.2(5)
C18 S2 C19 C20 -56.2(6)
Ir1 S2 C19 C20 -178.0(5)
C18 S2 C19 C21 66.6(5)
Ir1 S2 C19 C21 -55.2(6)
C18 S2 C19 C22 -174.3(4)
Ir1 S2 C19 C22 63.9(5)
C1 Si1 C23 C24 -111.1(6)
C12 Si1 C23 C24 142.4(5)
Ir1 Si1 C23 C24 15.1(6)
C1 Si1 C23 C28 64.6(5)
C12 Si1 C23 C28 -41.9(6)
Ir1 Si1 C23 C28 -169.2(4)
C28 C23 C24 C25 -1.7(9)
Si1 C23 C24 C25 174.0(5)
C28 C23 C24 C29 179.7(6)
Si1 C23 C24 C29 -4.6(9)
C23 C24 C25 C26 -0.9(10)
C29 C24 C25 C26 177.8(7)
C24 C25 C26 C27 2.3(11)
C25 C26 C27 C28 -1.1(11)
C26 C27 C28 C23 -1.6(11)
C24 C23 C28 C27 2.9(10)
Si1 C23 C28 C27 -173.1(5)
C23 C24 C29 S3 -49.3(8)
C25 C24 C29 S3 132.0(5)
C30 S3 C29 C24 -152.0(5)
Ir1 S3 C29 C24 86.0(5)
C29 S3 C30 C31 178.5(5)
Ir1 S3 C30 C31 -69.1(5)
C29 S3 C30 C33 -58.8(7)
Ir1 S3 C30 C33 53.6(7)
C29 S3 C30 C32 62.1(6)
Ir1 S3 C30 C32 174.5(5)
C34 C35 C36 C37 92(4)
C35 C36 C37 C38 162(3)
C36 C37 C38 C39 10(4)
